data_7028873
loop_
_publ_author_name
'Ai, Pengfei'
'Danopoulos, Andreas A.'
'Braunstein, Pierre'

_publ_section_title
;
 Non-symmetric diphosphines based on the imidazole scaffold: an unusual
 group interchange involving Pd-CH3 and (imidazole)P-Ph cleavage.
;
_journal_issue 5
_journal_name_full 'Dalton transactions (Cambridge, England : 2003)'
_journal_page_first 1957
_journal_page_last 1960
_journal_paper_doi 10.1039/c3dt53025f
_journal_volume 43
_journal_year 2014
_chemical_formula_moiety 'C24 H33 Cl N2 P2 Pd'
_chemical_formula_sum 'C24 H33 Cl N2 P2 Pd'
_chemical_formula_weight 553.31
_chemical_name_systematic
;
 ?
;
_space_group_IT_number 148
_symmetry_cell_setting trigonal
_symmetry_space_group_name_Hall '-R 3'
_symmetry_space_group_name_H-M 'R -3 :H'
_atom_sites_solution_hydrogens geom
_atom_sites_solution_primary direct
_atom_sites_solution_secondary difmap
_audit_creation_method SHELXL-97
_cell_angle_alpha 90.00
_cell_angle_beta 90.00
_cell_angle_gamma 120.00
_cell_formula_units_Z 18
_cell_length_a 25.9649(6)
_cell_length_b 25.9649(6)
_cell_length_c 20.5993(7)
_cell_measurement_reflns_used 13360
_cell_measurement_temperature 173(2)
_cell_measurement_theta_max 27.485
_cell_measurement_theta_min 0.998
_cell_volume 12027.0(6)
_computing_cell_refinement 'Denzo (Nonius B.V., 1998)'
_computing_data_collection 'Collect (Nonius B.V., 1998)'
_computing_data_reduction 'Denzo (Nonius B.V., 1998)'
_computing_molecular_graphics 'PLATON 98 (Spek, 1998)'
_computing_publication_material 'SHELXL-97 (Sheldrick, 1997)'
_computing_structure_refinement 'SHELXL-97 (Sheldrick, 1997)'
_computing_structure_solution 'SHELXS-97 (Sheldrick, 1997)'
_diffrn_ambient_temperature 173(2)
_diffrn_measured_fraction_theta_full 1.000
_diffrn_measured_fraction_theta_max 1.000
_diffrn_measurement_device_type KappaCCD
_diffrn_measurement_method 'phi and omega scans'
_diffrn_radiation_monochromator graphite
_diffrn_radiation_source 'sealed tube'
_diffrn_radiation_type MoK\a
_diffrn_radiation_wavelength 0.71073
_diffrn_reflns_av_R_equivalents 0.0796
_diffrn_reflns_av_sigmaI/netI 0.0805
_diffrn_reflns_limit_h_max 33
_diffrn_reflns_limit_h_min -29
_diffrn_reflns_limit_k_max 32
_diffrn_reflns_limit_k_min -33
_diffrn_reflns_limit_l_max 26
_diffrn_reflns_limit_l_min -20
_diffrn_reflns_number 24630
_diffrn_reflns_theta_full 27.47
_diffrn_reflns_theta_max 27.47
_diffrn_reflns_theta_min 1.34
_exptl_absorpt_coefficient_mu 0.927
_exptl_absorpt_correction_T_max 0.94752
_exptl_absorpt_correction_T_min 0.76154
_exptl_absorpt_correction_type multi-scan
_exptl_absorpt_process_details 'MULscanABS in PLATON (Spek, 2003)'
_exptl_crystal_colour colorless
_exptl_crystal_density_diffrn 1.375
_exptl_crystal_density_method 'not measured'
_exptl_crystal_description block
_exptl_crystal_F_000 5112
_exptl_crystal_size_max 0.25
_exptl_crystal_size_mid 0.20
_exptl_crystal_size_min 0.16
_platon_squeeze_details
;
 The residual electron density was assigned to half a molecule of the
 pentane solvent [471/18 = 26 e per asymmetric unit; half a molecule
 of C5H12 would give 21 e]. 
;
_refine_diff_density_max 0.769
_refine_diff_density_min -0.865
_refine_diff_density_rms 0.149
_refine_ls_extinction_method none
_refine_ls_goodness_of_fit_ref 1.053
_refine_ls_hydrogen_treatment mixed
_refine_ls_matrix_type full
_refine_ls_number_parameters 278
_refine_ls_number_reflns 6126
_refine_ls_number_restraints 0
_refine_ls_restrained_S_all 1.053
_refine_ls_R_factor_all 0.0872
_refine_ls_R_factor_gt 0.0477
_refine_ls_shift/su_max 0.004
_refine_ls_shift/su_mean 0.000
_refine_ls_structure_factor_coef Fsqd
_refine_ls_weighting_details 'calc w=1/[\s^2^(Fo^2^)+(0.0717P)^2^+0.0000P] where P=(Fo^2^+2Fc^2^)/3'
_refine_ls_weighting_scheme calc
_refine_ls_wR_factor_gt 0.1248
_refine_ls_wR_factor_ref 0.1401
_reflns_number_gt 3968
_reflns_number_total 6126
_reflns_threshold_expression I>2\s(I)
_cod_data_source_file c3dt53025f.txt
_cod_data_source_block pbpa130828_compl2c
_cod_depositor_comments
;
The following automatic conversions were performed:

'_symmetry_cell_setting' value 'Trigonal' changed to 'trigonal'
according to
/usr/data/users/saulius/automatic-downloads/current/RSC/lib/dictionaries/cif_core.dic
dictionary named 'cif_core.dic' version 2.4.2 from 2011-04-26.

Automatic conversion script
Id: cif_fix_values 2281 2013-09-26 08:29:07Z andrius 
;
_cod_original_sg_symbol_H-M 'R -3'
_cod_database_code 7028873

loop_
_symmetry_equiv_pos_as_xyz
'x, y, z'
'-y, x-y, z'
'-x+y, -x, z'
'x+2/3, y+1/3, z+1/3'
'-y+2/3, x-y+1/3, z+1/3'
'-x+y+2/3, -x+1/3, z+1/3'
'x+1/3, y+2/3, z+2/3'
'-y+1/3, x-y+2/3, z+2/3'
'-x+y+1/3, -x+2/3, z+2/3'
'-x, -y, -z'
'y, -x+y, -z'
'x-y, x, -z'
'-x+2/3, -y+1/3, -z+1/3'
'y+2/3, -x+y+1/3, -z+1/3'
'x-y+2/3, x+1/3, -z+1/3'
'-x+1/3, -y+2/3, -z+2/3'
'y+1/3, -x+y+2/3, -z+2/3'
'x-y+1/3, x+2/3, -z+2/3'

loop_
_atom_site_label
_atom_site_type_symbol
_atom_site_fract_x
_atom_site_fract_y
_atom_site_fract_z
_atom_site_U_iso_or_equiv
_atom_site_adp_type
_atom_site_occupancy
_atom_site_symmetry_multiplicity
_atom_site_calc_flag
_atom_site_refinement_flags
C1 C 0.74152(19) 0.96364(18) 0.2796(2) 0.0319(10) Uani 1 1 d .
C2 C 0.6701(2) 0.8939(2) 0.2255(3) 0.0488(13) Uani 1 1 d .
H2 H 0.6466 0.8576 0.2028 0.059 Uiso 1 1 calc R
C3 C 0.6553(2) 0.9366(2) 0.2340(2) 0.0451(12) Uani 1 1 d .
H3 H 0.6201 0.9355 0.2192 0.054 Uiso 1 1 calc R
C4 C 0.7942(2) 0.9695(2) 0.4050(2) 0.0438(12) Uani 1 1 d .
C5 C 0.7305(3) 0.9510(3) 0.4259(2) 0.0596(15) Uani 1 1 d .
H5A H 0.7225 0.9319 0.4687 0.089 Uiso 1 1 calc R
H5B H 0.7023 0.9230 0.3942 0.089 Uiso 1 1 calc R
H5C H 0.7261 0.9862 0.4283 0.089 Uiso 1 1 calc R
C6 C 0.7989(2) 0.9126(2) 0.3982(3) 0.0580(15) Uani 1 1 d .
H6A H 0.7864 0.8900 0.4388 0.087 Uiso 1 1 calc R
H6B H 0.8402 0.9237 0.3887 0.087 Uiso 1 1 calc R
H6C H 0.7732 0.8881 0.3627 0.087 Uiso 1 1 calc R
C7 C 0.8374(3) 1.0107(3) 0.4564(3) 0.078(2) Uani 1 1 d .
H7A H 0.8319 1.0452 0.4621 0.118 Uiso 1 1 calc R
H7B H 0.8783 1.0243 0.4424 0.118 Uiso 1 1 calc R
H7C H 0.8297 0.9893 0.4976 0.118 Uiso 1 1 calc R
C8 C 0.8704(2) 1.0200(2) 0.2766(2) 0.0430(12) Uani 1 1 d .
C9 C 0.8666(2) 0.9607(2) 0.2574(3) 0.0571(14) Uani 1 1 d .
H9A H 0.8964 0.9681 0.2240 0.086 Uiso 1 1 calc R
H9B H 0.8269 0.9333 0.2404 0.086 Uiso 1 1 calc R
H9C H 0.8743 0.9431 0.2957 0.086 Uiso 1 1 calc R
C10 C 0.9289(2) 1.0593(3) 0.3132(3) 0.0638(16) Uani 1 1 d .
H10A H 0.9314 1.0376 0.3508 0.096 Uiso 1 1 calc R
H10B H 0.9299 1.0957 0.3280 0.096 Uiso 1 1 calc R
H10C H 0.9626 1.0698 0.2842 0.096 Uiso 1 1 calc R
C11 C 0.8672(2) 1.0506(2) 0.2146(3) 0.0546(14) Uani 1 1 d .
H11A H 0.8674 1.0873 0.2259 0.082 Uiso 1 1 calc R
H11B H 0.8306 1.0240 0.1910 0.082 Uiso 1 1 calc R
H11C H 0.9017 1.0601 0.1872 0.082 Uiso 1 1 calc R
C12 C 0.6492(2) 1.0332(2) 0.3425(2) 0.0473(13) Uani 1 1 d .
H12A H 0.6124 1.0041 0.3208 0.071 Uiso 1 1 calc R
H12B H 0.6475 1.0694 0.3515 0.071 Uiso 1 1 calc R
H12C H 0.6536 1.0165 0.3834 0.071 Uiso 1 1 calc R
C13 C 0.69812(18) 1.07742(17) 0.2148(2) 0.0311(10) Uani 1 1 d .
C14 C 0.7432(2) 1.10247(19) 0.1694(2) 0.0357(10) Uani 1 1 d .
H14 H 0.7809 1.1069 0.1791 0.043 Uiso 1 1 calc R
C15 C 0.7341(2) 1.12115(19) 0.1102(2) 0.0392(11) Uani 1 1 d .
H15 H 0.7654 1.1387 0.0794 0.047 Uiso 1 1 calc R
C16 C 0.6781(2) 1.1140(2) 0.0959(3) 0.0462(13) Uani 1 1 d .
H16 H 0.6713 1.1263 0.0550 0.055 Uiso 1 1 calc R
C17 C 0.6337(2) 1.0896(2) 0.1404(3) 0.0477(13) Uani 1 1 d .
H17 H 0.5960 1.0852 0.1305 0.057 Uiso 1 1 calc R
C18 C 0.6430(2) 1.0711(2) 0.2004(2) 0.0439(12) Uani 1 1 d .
H18 H 0.6117 1.0541 0.2314 0.053 Uiso 1 1 calc R
C19 C 0.78140(17) 1.16885(18) 0.3435(2) 0.0275(9) Uani 1 1 d .
C20 C 0.7936(2) 1.2079(2) 0.2931(2) 0.0423(12) Uani 1 1 d .
H20 H 0.8050 1.2004 0.2519 0.051 Uiso 1 1 calc R
C21 C 0.7891(2) 1.2588(2) 0.3025(3) 0.0585(15) Uani 1 1 d .
H21 H 0.7980 1.2862 0.2679 0.070 Uiso 1 1 calc R
C22 C 0.7715(3) 1.2694(2) 0.3629(3) 0.0610(15) Uani 1 1 d .
H22 H 0.7694 1.3044 0.3701 0.073 Uiso 1 1 calc R
C23 C 0.7573(2) 1.2285(2) 0.4114(3) 0.0558(14) Uani 1 1 d .
H23 H 0.7441 1.2347 0.4522 0.067 Uiso 1 1 calc R
C24 C 0.7620(2) 1.1780(2) 0.4019(2) 0.0473(12) Uani 1 1 d .
H24 H 0.7518 1.1498 0.4359 0.057 Uiso 1 1 calc R
N1 N 0.72385(17) 0.91052(16) 0.25434(19) 0.0417(10) Uani 1 1 d .
N2 N 0.70111(15) 0.98214(15) 0.26810(18) 0.0339(9) Uani 1 1 d .
P1 P 0.80705(5) 1.01214(5) 0.32746(6) 0.0313(3) Uani 1 1 d .
P2 P 0.71179(5) 1.05095(5) 0.29058(6) 0.0308(3) Uani 1 1 d .
Cl1 Cl 0.88880(5) 1.15925(5) 0.39564(6) 0.0417(3) Uani 1 1 d .
Pd1 Pd 0.799001(14) 1.098793(14) 0.337674(16) 0.02877(13) Uani 1 1 d .

loop_
_atom_site_aniso_label
_atom_site_aniso_U_11
_atom_site_aniso_U_22
_atom_site_aniso_U_33
_atom_site_aniso_U_23
_atom_site_aniso_U_13
_atom_site_aniso_U_12
C1 0.035(2) 0.025(2) 0.026(2) 0.0039(19) 0.0001(19) 0.0080(19)
C2 0.050(3) 0.031(3) 0.053(3) -0.003(2) -0.011(3) 0.011(2)
C3 0.040(3) 0.032(3) 0.054(3) -0.002(2) -0.014(2) 0.012(2)
C4 0.049(3) 0.037(3) 0.036(3) 0.008(2) -0.005(2) 0.014(2)
C5 0.076(4) 0.073(4) 0.037(3) 0.019(3) 0.013(3) 0.042(3)
C6 0.071(4) 0.050(3) 0.059(4) 0.020(3) 0.004(3) 0.034(3)
C7 0.106(5) 0.054(4) 0.042(3) 0.006(3) -0.028(3) 0.015(4)
C8 0.044(3) 0.042(3) 0.049(3) -0.004(2) 0.005(2) 0.025(2)
C9 0.065(4) 0.061(3) 0.061(4) -0.002(3) 0.006(3) 0.043(3)
C10 0.031(3) 0.073(4) 0.083(4) -0.014(3) 0.001(3) 0.023(3)
C11 0.054(3) 0.056(3) 0.057(3) 0.015(3) 0.026(3) 0.030(3)
C12 0.035(3) 0.056(3) 0.041(3) 0.005(2) 0.010(2) 0.016(2)
C13 0.030(2) 0.024(2) 0.033(2) -0.0028(19) 0.000(2) 0.0091(18)
C14 0.035(2) 0.032(2) 0.036(3) -0.004(2) -0.005(2) 0.014(2)
C15 0.051(3) 0.030(2) 0.032(2) 0.002(2) 0.006(2) 0.016(2)
C16 0.063(3) 0.037(3) 0.044(3) 0.001(2) -0.009(3) 0.029(3)
C17 0.044(3) 0.047(3) 0.057(3) 0.004(3) -0.007(3) 0.026(2)
C18 0.038(3) 0.047(3) 0.050(3) 0.011(2) 0.005(2) 0.024(2)
C19 0.024(2) 0.030(2) 0.027(2) -0.0010(19) 0.0002(18) 0.0125(18)
C20 0.042(3) 0.034(3) 0.048(3) 0.000(2) 0.001(2) 0.017(2)
C21 0.065(4) 0.036(3) 0.069(4) 0.002(3) -0.011(3) 0.020(3)
C22 0.071(4) 0.044(3) 0.072(4) -0.016(3) -0.011(3) 0.032(3)
C23 0.067(4) 0.056(3) 0.046(3) -0.016(3) -0.003(3) 0.032(3)
C24 0.053(3) 0.048(3) 0.041(3) 0.000(2) 0.003(2) 0.026(3)
N1 0.043(2) 0.032(2) 0.044(2) -0.0051(19) -0.0029(19) 0.0145(18)
N2 0.0299(19) 0.0280(19) 0.037(2) 0.0026(17) -0.0060(17) 0.0096(16)
P1 0.0330(6) 0.0277(6) 0.0308(6) 0.0007(5) -0.0014(5) 0.0133(5)
P2 0.0267(6) 0.0300(6) 0.0318(6) 0.0022(5) 0.0031(5) 0.0113(5)
Cl1 0.0409(6) 0.0358(6) 0.0393(7) -0.0035(5) -0.0102(5) 0.0123(5)
Pd1 0.0294(2) 0.0273(2) 0.0258(2) 0.00026(14) 0.00095(14) 0.01127(15)

loop_
_atom_type_symbol
_atom_type_description
_atom_type_scat_dispersion_real
_atom_type_scat_dispersion_imag
_atom_type_scat_source
C C 0.0033 0.0016 'International Tables Vol C Tables 4.2.6.8 and 6.1.1.4'
H H 0.0000 0.0000 'International Tables Vol C Tables 4.2.6.8 and 6.1.1.4'
N N 0.0061 0.0033 'International Tables Vol C Tables 4.2.6.8 and 6.1.1.4'
P P 0.1023 0.0942 'International Tables Vol C Tables 4.2.6.8 and 6.1.1.4'
Cl Cl 0.1484 0.1585 'International Tables Vol C Tables 4.2.6.8 and 6.1.1.4'
Pd Pd -0.9988 1.0072 'International Tables Vol C Tables 4.2.6.8 and 6.1.1.4'

loop_
_geom_angle_atom_site_label_1
_geom_angle_atom_site_label_2
_geom_angle_atom_site_label_3
_geom_angle
N1 C1 N2 111.7(4)
N1 C1 P1 130.6(4)
N2 C1 P1 117.7(3)
C3 C2 N1 110.2(4)
C3 C2 H2 124.9
N1 C2 H2 124.9
C2 C3 N2 107.0(4)
C2 C3 H3 126.5
N2 C3 H3 126.5
C7 C4 C5 109.0(5)
C7 C4 C6 110.6(4)
C5 C4 C6 108.3(4)
C7 C4 P1 109.0(3)
C5 C4 P1 105.7(3)
C6 C4 P1 114.2(4)
C4 C5 H5A 109.5
C4 C5 H5B 109.5
H5A C5 H5B 109.5
C4 C5 H5C 109.5
H5A C5 H5C 109.5
H5B C5 H5C 109.5
C4 C6 H6A 109.5
C4 C6 H6B 109.5
H6A C6 H6B 109.5
C4 C6 H6C 109.5
H6A C6 H6C 109.5
H6B C6 H6C 109.5
C4 C7 H7A 109.5
C4 C7 H7B 109.5
H7A C7 H7B 109.5
C4 C7 H7C 109.5
H7A C7 H7C 109.5
H7B C7 H7C 109.5
C11 C8 C10 110.9(4)
C11 C8 C9 108.2(4)
C10 C8 C9 109.7(4)
C11 C8 P1 104.6(3)
C10 C8 P1 108.6(3)
C9 C8 P1 114.9(3)
C8 C9 H9A 109.5
C8 C9 H9B 109.5
H9A C9 H9B 109.5
C8 C9 H9C 109.5
H9A C9 H9C 109.5
H9B C9 H9C 109.5
C8 C10 H10A 109.5
C8 C10 H10B 109.5
H10A C10 H10B 109.5
C8 C10 H10C 109.5
H10A C10 H10C 109.5
H10B C10 H10C 109.5
C8 C11 H11A 109.5
C8 C11 H11B 109.5
H11A C11 H11B 109.5
C8 C11 H11C 109.5
H11A C11 H11C 109.5
H11B C11 H11C 109.5
P2 C12 H12A 109.5
P2 C12 H12B 109.5
H12A C12 H12B 109.5
P2 C12 H12C 109.5
H12A C12 H12C 109.5
H12B C12 H12C 109.5
C14 C13 C18 119.4(4)
C14 C13 P2 118.8(3)
C18 C13 P2 121.7(3)
C15 C14 C13 120.8(4)
C15 C14 H14 119.6
C13 C14 H14 119.6
C14 C15 C16 119.3(4)
C14 C15 H15 120.3
C16 C15 H15 120.3
C17 C16 C15 120.2(5)
C17 C16 H16 119.9
C15 C16 H16 119.9
C16 C17 C18 120.5(5)
C16 C17 H17 119.7
C18 C17 H17 119.7
C13 C18 C17 119.8(4)
C13 C18 H18 120.1
C17 C18 H18 120.1
C24 C19 C20 120.3(4)
C24 C19 Pd1 117.4(3)
C20 C19 Pd1 122.0(3)
C19 C20 C21 119.8(5)
C19 C20 H20 120.1
C21 C20 H20 120.1
C20 C21 C22 120.0(5)
C20 C21 H21 120.0
C22 C21 H21 120.0
C23 C22 C21 118.9(5)
C23 C22 H22 120.5
C21 C22 H22 120.5
C22 C23 C24 120.8(5)
C22 C23 H23 119.6
C24 C23 H23 119.6
C19 C24 C23 120.0(5)
C19 C24 H24 120.0
C23 C24 H24 120.0
C1 N1 C2 105.4(4)
C1 N2 C3 105.6(4)
C1 N2 P2 124.0(3)
C3 N2 P2 130.3(3)
C1 P1 C8 103.8(2)
C1 P1 C4 103.0(2)
C8 P1 C4 115.4(2)
C1 P1 Pd1 102.08(15)
C8 P1 Pd1 115.83(15)
C4 P1 Pd1 114.20(17)
N2 P2 C12 103.7(2)
N2 P2 C13 101.59(18)
C12 P2 C13 106.6(2)
N2 P2 Pd1 106.91(13)
C12 P2 Pd1 115.25(17)
C13 P2 Pd1 120.65(14)
C19 Pd1 P2 84.54(11)
C19 Pd1 P1 173.23(11)
P2 Pd1 P1 88.81(4)
C19 Pd1 Cl1 88.03(11)
P2 Pd1 Cl1 171.90(4)
P1 Pd1 Cl1 98.53(4)

loop_
_geom_bond_atom_site_label_1
_geom_bond_atom_site_label_2
_geom_bond_distance
C1 N1 1.323(5)
C1 N2 1.375(5)
C1 P1 1.820(4)
C2 C3 1.355(7)
C2 N1 1.373(6)
C2 H2 0.9500
C3 N2 1.378(6)
C3 H3 0.9500
C4 C7 1.524(7)
C4 C5 1.534(7)
C4 C6 1.550(7)
C4 P1 1.876(5)
C5 H5A 0.9800
C5 H5B 0.9800
C5 H5C 0.9800
C6 H6A 0.9800
C6 H6B 0.9800
C6 H6C 0.9800
C7 H7A 0.9800
C7 H7B 0.9800
C7 H7C 0.9800
C8 C11 1.527(7)
C8 C10 1.540(7)
C8 C9 1.545(6)
C8 P1 1.874(5)
C9 H9A 0.9800
C9 H9B 0.9800
C9 H9C 0.9800
C10 H10A 0.9800
C10 H10B 0.9800
C10 H10C 0.9800
C11 H11A 0.9800
C11 H11B 0.9800
C11 H11C 0.9800
C12 P2 1.802(4)
C12 H12A 0.9800
C12 H12B 0.9800
C12 H12C 0.9800
C13 C14 1.381(6)
C13 C18 1.389(6)
C13 P2 1.810(4)
C14 C15 1.375(6)
C14 H14 0.9500
C15 C16 1.400(7)
C15 H15 0.9500
C16 C17 1.357(7)
C16 H16 0.9500
C17 C18 1.390(7)
C17 H17 0.9500
C18 H18 0.9500
C19 C24 1.370(6)
C19 C20 1.374(6)
C19 Pd1 2.089(4)
C20 C21 1.394(7)
C20 H20 0.9500
C21 C22 1.400(8)
C21 H21 0.9500
C22 C23 1.368(8)
C22 H22 0.9500
C23 C24 1.391(7)
C23 H23 0.9500
C24 H24 0.9500
N2 P2 1.729(4)
P1 Pd1 2.3707(11)
P2 Pd1 2.1907(11)
Cl1 Pd1 2.3804(11)

loop_
_geom_torsion_atom_site_label_1
_geom_torsion_atom_site_label_2
_geom_torsion_atom_site_label_3
_geom_torsion_atom_site_label_4
_geom_torsion
N1 C2 C3 N2 1.0(6)
C18 C13 C14 C15 0.0(6)
P2 C13 C14 C15 177.6(3)
C13 C14 C15 C16 -0.6(7)
C14 C15 C16 C17 0.8(7)
C15 C16 C17 C18 -0.4(7)
C14 C13 C18 C17 0.4(7)
P2 C13 C18 C17 -177.1(4)
C16 C17 C18 C13 -0.2(7)
C24 C19 C20 C21 3.3(7)
Pd1 C19 C20 C21 -170.8(4)
C19 C20 C21 C22 -0.9(8)
C20 C21 C22 C23 -1.7(8)
C21 C22 C23 C24 2.0(9)
C20 C19 C24 C23 -3.1(7)
Pd1 C19 C24 C23 171.3(4)
C22 C23 C24 C19 0.4(8)
N2 C1 N1 C2 0.0(5)
P1 C1 N1 C2 177.5(4)
C3 C2 N1 C1 -0.6(6)
N1 C1 N2 C3 0.6(5)
P1 C1 N2 C3 -177.3(3)
N1 C1 N2 P2 -176.6(3)
P1 C1 N2 P2 5.5(5)
C2 C3 N2 C1 -0.9(5)
C2 C3 N2 P2 176.0(4)
N1 C1 P1 C8 54.0(5)
N2 C1 P1 C8 -128.6(3)
N1 C1 P1 C4 -66.7(5)
N2 C1 P1 C4 110.8(3)
N1 C1 P1 Pd1 174.7(4)
N2 C1 P1 Pd1 -7.9(3)
C11 C8 P1 C1 63.0(4)
C10 C8 P1 C1 -178.6(3)
C9 C8 P1 C1 -55.5(4)
C11 C8 P1 C4 174.8(3)
C10 C8 P1 C4 -66.8(4)
C9 C8 P1 C4 56.3(4)
C11 C8 P1 Pd1 -48.0(4)
C10 C8 P1 Pd1 70.4(4)
C9 C8 P1 Pd1 -166.5(3)
C7 C4 P1 C1 -166.1(4)
C5 C4 P1 C1 -49.2(4)
C6 C4 P1 C1 69.7(4)
C7 C4 P1 C8 81.6(5)
C5 C4 P1 C8 -161.5(3)
C6 C4 P1 C8 -42.6(4)
C7 C4 P1 Pd1 -56.3(4)
C5 C4 P1 Pd1 60.6(4)
C6 C4 P1 Pd1 179.5(3)
C1 N2 P2 C12 -121.8(4)
C3 N2 P2 C12 61.8(5)
C1 N2 P2 C13 127.7(4)
C3 N2 P2 C13 -48.7(4)
C1 N2 P2 Pd1 0.4(4)
C3 N2 P2 Pd1 -176.0(4)
C14 C13 P2 N2 -81.2(4)
C18 C13 P2 N2 96.3(4)
C14 C13 P2 C12 170.6(3)
C18 C13 P2 C12 -11.9(4)
C14 C13 P2 Pd1 36.6(4)
C18 C13 P2 Pd1 -145.9(3)
C24 C19 Pd1 P2 100.8(3)
C20 C19 Pd1 P2 -84.9(3)
C24 C19 Pd1 Cl1 -75.9(3)
C20 C19 Pd1 Cl1 98.3(3)
N2 P2 Pd1 C19 177.06(18)
C12 P2 Pd1 C19 -68.3(2)
C13 P2 Pd1 C19 62.0(2)
N2 P2 Pd1 P1 -4.24(14)
C12 P2 Pd1 P1 110.4(2)
C13 P2 Pd1 P1 -119.33(17)
C1 P1 Pd1 P2 6.23(14)
C8 P1 Pd1 P2 118.18(18)
C4 P1 Pd1 P2 -104.11(17)
C1 P1 Pd1 Cl1 -177.22(14)
C8 P1 Pd1 Cl1 -65.26(18)
C4 P1 Pd1 Cl1 72.45(17)

loop_
_platon_squeeze_void_nr
_platon_squeeze_void_average_x
_platon_squeeze_void_average_y
_platon_squeeze_void_average_z
_platon_squeeze_void_volume
_platon_squeeze_void_count_electrons
1 0.000 0.000 -0.032 335.1 158.3
2 0.333 0.667 -0.107 327.1 156.1
3 0.667 0.333 0.092 327.0 156.1
